data_2242350
loop_
_publ_author_name
'Bouchene, Rafika'
'Lecheheb, Zohir'
'Belhouas, Ratiba'
'Bouacida, Sofiane'

_publ_section_title
;
 Synthesis, X-ray diffraction and Hirshfeld surface analysis of two new
 hybrid dihydrate compounds: (C~6~H~22~N~4~)[SnCl~6~]Cl~2~&#x00B7;2H~2~O
 and (C~8~H~24~N~4~)[SnCl~6~]Cl~2~&#x00B7;2H~2~O
;
_journal_coeditor_code TX2003
_journal_issue 2
_journal_name_full 'Acta Crystallographica Section E'
_journal_page_first 206
_journal_page_last 211
_journal_paper_doi 10.1107/S2056989018001044
_journal_volume 74
_journal_year 2018
_chemical_formula_iupac '(C6 H22 N4) [Sn Cl6] Cl2, 2H2 O'
_chemical_formula_moiety 'C6 H22 N4 4+, Cl6 Sn 2-, 2(Cl ), 2(H2 O)'
_chemical_formula_sum 'C6 H26 Cl8 N4 O2 Sn'
_chemical_formula_weight 588.62
_chemical_name_systematic
;
Triethylenetetraammonium hexachloridostannate(IV) dichloride dihydrate
;
_space_group_IT_number 14
_symmetry_cell_setting monoclinic
_symmetry_space_group_name_Hall '-P 2ybc'
_symmetry_space_group_name_H-M 'P 1 21/c 1'
_atom_sites_solution_hydrogens geom
_atom_sites_solution_primary direct
_atom_sites_solution_secondary difmap
_audit_conform_dict_name cif_core.dic
_audit_conform_dict_version 2.3
_audit_creation_method 'WinGX routine CIF_UPDATE'
_cell_angle_alpha 90
_cell_angle_beta 107.2650(10)
_cell_angle_gamma 90
_cell_formula_units_Z 2
_cell_length_a 8.7573(2)
_cell_length_b 12.8372(3)
_cell_length_c 9.7103(2)
_cell_measurement_reflns_used 2499
_cell_measurement_temperature 295(2)
_cell_measurement_theta_max 27.485
_cell_measurement_theta_min 2.91
_cell_volume 1042.44(4)
_computing_cell_refinement
;
SCALEPACK (Otwinowski & Minor, 1997)
;
_computing_data_collection
;
COLLECT (Nonius, 199)
;
_computing_data_reduction
;
DENZO and SCALEPACK (Otwinowski & Minor, 1997)
;
_computing_molecular_graphics
;
ORTEP-3 for Windows (Farrugia, 2012) and DIAMOND (Brandenburg & Berndt,
2001)
;
_computing_publication_material
;
WinGX (Farrugia, 2012)
;
_computing_structure_refinement
;
SHELXL97 (Sheldrick, 2008)
;
_computing_structure_solution
;
SHELXS97 (Sheldrick, 2008)
;
_diffrn_ambient_temperature 295(2)
_diffrn_detector_area_resol_mean 9
_diffrn_measured_fraction_theta_full 0.997
_diffrn_measured_fraction_theta_max 0.997
_diffrn_measurement_device '95mm CCD camera on \k-goniostat'
_diffrn_measurement_device_type 'Nonius KappaCCD'
_diffrn_measurement_method 'CCD rotation images, thick slices'
_diffrn_radiation_monochromator graphite
_diffrn_radiation_type MoK\a
_diffrn_radiation_wavelength 0.71073
_diffrn_reflns_av_R_equivalents 0.016
_diffrn_reflns_limit_h_max 11
_diffrn_reflns_limit_h_min -11
_diffrn_reflns_limit_k_max 16
_diffrn_reflns_limit_k_min -16
_diffrn_reflns_limit_l_max 12
_diffrn_reflns_limit_l_min -12
_diffrn_reflns_number 4666
_diffrn_reflns_theta_full 27.5
_diffrn_reflns_theta_max 27.5
_diffrn_reflns_theta_min 3.17
_exptl_absorpt_coefficient_mu 2.257
_exptl_absorpt_correction_T_max 0.871
_exptl_absorpt_correction_T_min 0.665
_exptl_absorpt_correction_type multi-scan
_exptl_absorpt_process_details
;
(SADABS; Krause et al., 2015)
;
_exptl_crystal_colour Colorless
_exptl_crystal_density_diffrn 1.875
_exptl_crystal_density_method 'not measured'
_exptl_crystal_description needle
_exptl_crystal_F_000 584
_exptl_crystal_size_max 0.12
_exptl_crystal_size_mid 0.04
_exptl_crystal_size_min 0.03
_refine_diff_density_max 0.843
_refine_diff_density_min -0.751
_refine_ls_extinction_method none
_refine_ls_goodness_of_fit_ref 1.174
_refine_ls_hydrogen_treatment mixed
_refine_ls_matrix_type full
_refine_ls_number_parameters 104
_refine_ls_number_reflns 2394
_refine_ls_number_restraints 0
_refine_ls_restrained_S_all 1.174
_refine_ls_R_factor_all 0.0308
_refine_ls_R_factor_gt 0.0267
_refine_ls_shift/su_max 0.003
_refine_ls_shift/su_mean 0
_refine_ls_structure_factor_coef Fsqd
_refine_ls_weighting_details 'calc w=1/[\s^2^(Fo^2^)+(0.0230P)^2^+0.5523P] where P=(Fo^2^+2Fc^2^)/3'
_refine_ls_weighting_scheme calc
_refine_ls_wR_factor_gt 0.0625
_refine_ls_wR_factor_ref 0.0646
_reflns_number_gt 2133
_reflns_number_total 2394
_reflns_threshold_expression >2sigma(I)
_cod_data_source_file tx2003sup1.cif
_cod_data_source_block I
_cod_original_sg_symbol_H-M 'P 21/c'
_cod_database_code 2242350

loop_
_symmetry_equiv_pos_as_xyz
'x, y, z'
'-x, y+1/2, -z+1/2'
'-x, -y, -z'
'x, -y-1/2, z-1/2'

loop_
_atom_site_type_symbol
_atom_site_label
_atom_site_fract_x
_atom_site_fract_y
_atom_site_fract_z
_atom_site_U_iso_or_equiv
_atom_site_adp_type
_atom_site_calc_flag
_atom_site_refinement_flags
_atom_site_occupancy
_atom_site_symmetry_multiplicity
Sn Sn1 0.5 1 0.5 0.02085(8) Uani d S 1 2
Cl Cl3 0.24253(8) 0.95074(5) 0.52198(7) 0.03506(15) Uani d . 1 1
Cl Cl1 0.63022(8) 0.88957(5) 0.70418(7) 0.03609(16) Uani d . 1 1
Cl Cl2 0.49558(7) 0.85219(5) 0.33975(6) 0.03185(15) Uani d . 1 1
N N4 0.3155(2) 0.56699(15) 0.5183(2) 0.0258(4) Uani d . 1 1
H H4A 0.3399 0.5572 0.6141 0.031 Uiso calc R 1 1
H H4B 0.2434 0.5182 0.4751 0.031 Uiso calc R 1 1
C C5 0.4621(3) 0.5521(2) 0.4738(3) 0.0339(6) Uani d . 1 1
H H5A 0.5376 0.6075 0.5136 0.041 Uiso calc R 1 1
H H5B 0.4352 0.5552 0.3695 0.041 Uiso calc R 1 1
O O1W -0.1031(3) 0.69980(19) -0.0541(3) 0.0483(6) Uani d . 1 1
H H1W -0.107(5) 0.657(3) -0.108(5) 0.072 Uiso d . 1 1
H H2W -0.183(6) 0.713(3) -0.054(5) 0.072 Uiso d . 1 1
Cl Cl4 0.07323(11) 0.41040(6) 0.34986(8) 0.0520(2) Uani d . 1 1
N N1 0.0113(3) 0.64761(18) 0.2588(3) 0.0431(6) Uani d . 1 1
H H1A 0.0167 0.5788 0.2701 0.065 Uiso calc R 1 1
H H1B -0.0239 0.6629 0.1653 0.065 Uiso calc R 1 1
H H1C -0.0557 0.6737 0.3032 0.065 Uiso calc R 1 1
C C2 0.1726(3) 0.69341(19) 0.3220(3) 0.0287(5) Uani d . 1 1
H H2A 0.1665 0.7681 0.3058 0.034 Uiso calc R 1 1
H H2B 0.2446 0.6649 0.2726 0.034 Uiso calc R 1 1
C C3 0.2409(3) 0.67290(18) 0.4817(3) 0.0286(5) Uani d . 1 1
H H3A 0.321 0.7254 0.523 0.034 Uiso calc R 1 1
H H3B 0.1561 0.6804 0.5265 0.034 Uiso calc R 1 1

loop_
_atom_site_aniso_label
_atom_site_aniso_U_11
_atom_site_aniso_U_22
_atom_site_aniso_U_33
_atom_site_aniso_U_12
_atom_site_aniso_U_13
_atom_site_aniso_U_23
Sn1 0.02192(13) 0.02125(13) 0.01970(13) -0.00032(7) 0.00668(9) 0.00003(7)
Cl3 0.0287(3) 0.0335(3) 0.0469(4) -0.0049(2) 0.0173(3) -0.0010(3)
Cl1 0.0401(4) 0.0393(3) 0.0293(3) 0.0120(3) 0.0110(3) 0.0106(3)
Cl2 0.0358(3) 0.0287(3) 0.0298(3) 0.0001(2) 0.0079(3) -0.0077(2)
N4 0.0284(10) 0.0262(10) 0.0225(9) 0.0025(8) 0.0069(8) 0.0012(8)
C5 0.0337(13) 0.0328(14) 0.0399(14) 0.0088(11) 0.0181(11) 0.0088(11)
O1W 0.0394(12) 0.0462(13) 0.0578(14) -0.0046(10) 0.0122(11) -0.0039(10)
Cl4 0.0690(5) 0.0346(4) 0.0455(4) -0.0195(4) 0.0064(4) -0.0031(3)
N1 0.0338(13) 0.0401(13) 0.0473(14) -0.0031(10) -0.0002(11) 0.0069(11)
C2 0.0270(12) 0.0276(12) 0.0308(12) 0.0023(9) 0.0073(10) 0.0040(10)
C3 0.0335(13) 0.0245(11) 0.0281(12) 0.0051(10) 0.0094(10) -0.0020(9)

loop_
_atom_type_symbol
_atom_type_description
_atom_type_scat_dispersion_real
_atom_type_scat_dispersion_imag
_atom_type_scat_source
C C 0.0033 0.0016 'International Tables Vol C Tables 4.2.6.8 and 6.1.1.4'
H H 0 0 'International Tables Vol C Tables 4.2.6.8 and 6.1.1.4'
N N 0.0061 0.0033 'International Tables Vol C Tables 4.2.6.8 and 6.1.1.4'
Cl Cl 0.1484 0.1585 'International Tables Vol C Tables 4.2.6.8 and 6.1.1.4'
Sn Sn -0.6537 1.4246 'International Tables Vol C Tables 4.2.6.8 and 6.1.1.4'
O O 0.0106 0.006 'International Tables Vol C Tables 4.2.6.8 and 6.1.1.4'

loop_
_geom_angle_atom_site_label_1
_geom_angle_atom_site_label_2
_geom_angle_atom_site_label_3
_geom_angle_site_symmetry_1
_geom_angle_site_symmetry_3
_geom_angle
Cl3 Sn1 Cl3 . 3_676 180
Cl3 Sn1 Cl1 . . 89.97(2)
Cl3 Sn1 Cl1 3_676 . 90.03(2)
Cl3 Sn1 Cl1 . 3_676 90.03(2)
Cl3 Sn1 Cl1 3_676 3_676 89.97(2)
Cl1 Sn1 Cl1 . 3_676 180
Cl3 Sn1 Cl2 . . 90.81(2)
Cl3 Sn1 Cl2 3_676 . 89.19(2)
Cl1 Sn1 Cl2 . . 88.94(2)
Cl1 Sn1 Cl2 3_676 . 91.06(2)
Cl3 Sn1 Cl2 . 3_676 89.19(2)
Cl3 Sn1 Cl2 3_676 3_676 90.81(2)
Cl1 Sn1 Cl2 . 3_676 91.06(2)
Cl1 Sn1 Cl2 3_676 3_676 88.94(2)
Cl2 Sn1 Cl2 . 3_676 180
C5 N4 C3 . . 113.62(19)
C5 N4 H4A . . 108.8
C3 N4 H4A . . 108.8
C5 N4 H4B . . 108.8
C3 N4 H4B . . 108.8
H4A N4 H4B . . 107.7
N4 C5 C5 . 3_666 110.3(3)
N4 C5 H5A . . 109.6
C5 C5 H5A 3_666 . 109.6
N4 C5 H5B . . 109.6
C5 C5 H5B 3_666 . 109.6
H5A C5 H5B . . 108.1
H1W O1W H2W . . 109(5)
C2 N1 H1A . . 109.5
C2 N1 H1B . . 109.5
H1A N1 H1B . . 109.5
C2 N1 H1C . . 109.5
H1A N1 H1C . . 109.5
H1B N1 H1C . . 109.5
N1 C2 C3 . . 113.2(2)
N1 C2 H2A . . 108.9
C3 C2 H2A . . 108.9
N1 C2 H2B . . 108.9
C3 C2 H2B . . 108.9
H2A C2 H2B . . 107.8
N4 C3 C2 . . 114.31(19)
N4 C3 H3A . . 108.7
C2 C3 H3A . . 108.7
N4 C3 H3B . . 108.7
C2 C3 H3B . . 108.7
H3A C3 H3B . . 107.6

loop_
_geom_bond_atom_site_label_1
_geom_bond_atom_site_label_2
_geom_bond_site_symmetry_2
_geom_bond_distance
Sn1 Cl3 . 2.4114(6)
Sn1 Cl3 3_676 2.4114(6)
Sn1 Cl1 . 2.4288(6)
Sn1 Cl1 3_676 2.4288(6)
Sn1 Cl2 . 2.4469(6)
Sn1 Cl2 3_676 2.4469(6)
N4 C5 . 1.484(3)
N4 C3 . 1.505(3)
N4 H4A . 0.9
N4 H4B . 0.9
C5 C5 3_666 1.512(5)
C5 H5A . 0.97
C5 H5B . 0.97
O1W H1W . 0.75(4)
O1W H2W . 0.72(4)
N1 C2 . 1.484(3)
N1 H1A . 0.89
N1 H1B . 0.89
N1 H1C . 0.89
C2 C3 . 1.510(3)
C2 H2A . 0.97
C2 H2B . 0.97
C3 H3A . 0.97
C3 H3B . 0.97

loop_
_geom_hbond_atom_site_label_D
_geom_hbond_atom_site_label_H
_geom_hbond_atom_site_label_A
_geom_hbond_site_symmetry_A
_geom_hbond_distance_DH
_geom_hbond_distance_HA
_geom_hbond_distance_DA
_geom_hbond_angle_DHA
_geom_hbond_publ_flag
N1 H1A Cl4 . 0.8900 2.3000 3.172(2) 167.00 yes
N1 H1B O1W . 0.8900 2.0900 2.980(4) 179.00 yes
N1 H1C Cl1 4_475 0.8900 2.7500 3.255(3) 117.00 yes
N1 H1C O1W 4_576 0.8900 2.2500 3.037(4) 147.00 yes
O1W H1W Cl4 3_565 0.75(4) 2.60(5) 3.281(3) 151(4) yes
O1W H2W Cl2 4_475 0.72(5) 2.82(5) 3.422(3) 144(4) yes
N4 H4A Cl2 4_576 0.9000 2.5000 3.2225(19) 138.00 yes
N4 H4A Cl1 2_646 0.9000 2.7500 3.452(2) 136.00 yes
N4 H4B Cl4 . 0.9000 2.1300 3.026(2) 173.00 yes
C5 H5B Cl1 4_575 0.9700 2.7600 3.445(3) 128.00 yes

loop_
_geom_torsion_atom_site_label_1
_geom_torsion_atom_site_label_2
_geom_torsion_atom_site_label_3
_geom_torsion_atom_site_label_4
_geom_torsion_site_symmetry_4
_geom_torsion
C3 N4 C5 C5 3_666 174.8(3)
C5 N4 C3 C2 . 66.8(3)
N1 C2 C3 N4 . 81.1(3)
